data_4106969
loop_
_publ_author_name
'Mark C. Lipke'
'T. Don Tilley'

_publ_section_title
;
 High Electrophilicity at Silicon in \h3-Silane \s-Complexes: Lewis Base
 Adducts of a Silane Ligand, Featuring Octahedral Silicon and Three
 Ru-H-Si Interactions
;
_journal_name_full 'Journal of the American Chemical Society'
_journal_page_first 16374
_journal_page_last 16377
_journal_paper_doi 10.1021/ja207169e
_journal_volume 133
_journal_year 2011
_chemical_formula_sum 'C59 H60 B P3 Ru Si'
_chemical_formula_weight 1001.95
_chemical_name_systematic
; 
 ? 
;
_space_group_IT_number 14
_symmetry_cell_setting monoclinic
_symmetry_space_group_name_Hall '-P 2ybc'
_symmetry_space_group_name_H-M 'P 1 21/c 1'
_atom_sites_solution_hydrogens geom
_atom_sites_solution_primary direct
_atom_sites_solution_secondary difmap
_audit_creation_method SHELXL-97
_cell_angle_alpha 90.00
_cell_angle_beta 106.26(1)
_cell_angle_gamma 90.00
_cell_formula_units_Z 4
_cell_length_a 18.066(13)
_cell_length_b 13.115(9)
_cell_length_c 21.940(16)
_cell_measurement_reflns_used 9910
_cell_measurement_temperature 138(2)
_cell_measurement_theta_max 24.943
_cell_measurement_theta_min 2.315
_cell_volume 4990(6)
_computing_cell_refinement 'Bruker APEX2 v. 2009.1'
_computing_data_collection 'Bruker APEX2 v. 2009.1'
_computing_data_reduction 'Bruker APEX2 v. 2009.1'
_computing_molecular_graphics ORTEP-32
_computing_publication_material CIFTAB
_computing_structure_refinement 'SHELXL-97 (Sheldrick, 2008)'
_computing_structure_solution 'SHELXS-97 (Sheldrick, 2008)'
_diffrn_ambient_temperature 138(2)
_diffrn_detector_area_resol_mean 8.366
_diffrn_measured_fraction_theta_full 0.996
_diffrn_measured_fraction_theta_max 0.996
_diffrn_measurement_device_type 'Bruker APEX-I CCD'
_diffrn_measurement_method '\w and \f scans'
_diffrn_radiation_monochromator graphite
_diffrn_radiation_source 'fine-focus sealed tube'
_diffrn_radiation_type MoK\a
_diffrn_radiation_wavelength 0.71073
_diffrn_reflns_av_R_equivalents 0.1393
_diffrn_reflns_av_sigmaI/netI 0.0631
_diffrn_reflns_limit_h_max 21
_diffrn_reflns_limit_h_min -21
_diffrn_reflns_limit_k_max 15
_diffrn_reflns_limit_k_min -15
_diffrn_reflns_limit_l_max 26
_diffrn_reflns_limit_l_min -26
_diffrn_reflns_number 124985
_diffrn_reflns_theta_full 25.40
_diffrn_reflns_theta_max 25.40
_diffrn_reflns_theta_min 1.17
_exptl_absorpt_coefficient_mu 0.473
_exptl_absorpt_correction_T_max 0.9744
_exptl_absorpt_correction_T_min 0.9030
_exptl_absorpt_correction_type multi-scan
_exptl_absorpt_process_details SADABS
_exptl_crystal_colour yellow
_exptl_crystal_density_diffrn 1.334
_exptl_crystal_description block
_exptl_crystal_F_000 2088
_exptl_crystal_size_max 0.20
_exptl_crystal_size_mid 0.15
_exptl_crystal_size_min 0.05
_refine_diff_density_max 0.816
_refine_diff_density_min -0.455
_refine_diff_density_rms 0.094
_refine_ls_extinction_method none
_refine_ls_goodness_of_fit_ref 1.181
_refine_ls_hydrogen_treatment mixed
_refine_ls_matrix_type full
_refine_ls_number_parameters 600
_refine_ls_number_reflns 9142
_refine_ls_number_restraints 0
_refine_ls_restrained_S_all 1.181
_refine_ls_R_factor_all 0.0947
_refine_ls_R_factor_gt 0.0517
_refine_ls_shift/su_max 0.005
_refine_ls_shift/su_mean 0.000
_refine_ls_structure_factor_coef Fsqd
_refine_ls_weighting_details 'calc w=1/[\s^2^(Fo^2^)+(0.0626P)^2^+0.0000P] where P=(Fo^2^+2Fc^2^)/3'
_refine_ls_weighting_scheme calc
_refine_ls_wR_factor_gt 0.1216
_refine_ls_wR_factor_ref 0.1423
_reflns_number_gt 6033
_reflns_number_total 9142
_reflns_threshold_expression >2sigma(I)
_cod_data_source_file ja207169e_si_001.cif
_cod_data_source_block ml2
_cod_original_sg_symbol_H-M 'P 21/c'
_cod_database_code 4106969

loop_
_symmetry_equiv_pos_as_xyz
'x, y, z'
'-x, y+1/2, -z+1/2'
'-x, -y, -z'
'x, -y-1/2, z-1/2'

loop_
_atom_site_label
_atom_site_type_symbol
_atom_site_fract_x
_atom_site_fract_y
_atom_site_fract_z
_atom_site_U_iso_or_equiv
_atom_site_adp_type
_atom_site_occupancy
_atom_site_symmetry_multiplicity
_atom_site_calc_flag
_atom_site_refinement_flags
Ru1 Ru 0.23253(2) 0.18008(3) 0.291376(16) 0.02732(12) Uani 1 1 d .
P1 P 0.35492(7) 0.11968(9) 0.28804(5) 0.0291(3) Uani 1 1 d .
P2 P 0.17316(7) 0.07732(9) 0.20558(5) 0.0287(3) Uani 1 1 d .
P3 P 0.24722(7) 0.30709(9) 0.22143(5) 0.0275(3) Uani 1 1 d .
Si1 Si 0.22549(7) 0.18352(10) 0.39274(6) 0.0311(3) Uani 1 1 d .
B1 B 0.2927(3) 0.1426(4) 0.1478(2) 0.0317(12) Uani 1 1 d .
C1 C 0.3207(3) 0.1214(3) 0.0844(2) 0.0295(10) Uani 1 1 d .
C2 C 0.2694(3) 0.0997(4) 0.0257(2) 0.0376(12) Uani 1 1 d .
H2A H 0.2157 0.0995 0.0219 0.045 Uiso 1 1 calc R
C3 C 0.2939(3) 0.0783(4) -0.0276(2) 0.0495(14) Uani 1 1 d .
H3A H 0.2568 0.0634 -0.0667 0.059 Uiso 1 1 calc R
C4 C 0.3704(3) 0.0784(4) -0.0246(2) 0.0434(13) Uani 1 1 d .
H4A H 0.3867 0.0632 -0.0611 0.052 Uiso 1 1 calc R
C5 C 0.4233(3) 0.1010(3) 0.0322(2) 0.0375(12) Uani 1 1 d .
H5A H 0.4768 0.1019 0.0355 0.045 Uiso 1 1 calc R
C6 C 0.3975(3) 0.1223(3) 0.0847(2) 0.0339(11) Uani 1 1 d .
H6A H 0.4349 0.1387 0.1234 0.041 Uiso 1 1 calc R
C7 C 0.1881(2) -0.0609(3) 0.2168(2) 0.0323(10) Uani 1 1 d .
C8 C 0.2144(3) -0.1220(4) 0.1755(2) 0.0417(12) Uani 1 1 d .
H8A H 0.2294 -0.0915 0.1416 0.050 Uiso 1 1 calc R
C9 C 0.2191(3) -0.2268(4) 0.1832(3) 0.0547(15) Uani 1 1 d .
H9A H 0.2379 -0.2674 0.1549 0.066 Uiso 1 1 calc R
C10 C 0.1965(3) -0.2724(4) 0.2316(3) 0.0561(15) Uani 1 1 d .
H10A H 0.1985 -0.3445 0.2360 0.067 Uiso 1 1 calc R
C11 C 0.1712(3) -0.2135(4) 0.2734(3) 0.0556(15) Uani 1 1 d .
H11A H 0.1562 -0.2447 0.3072 0.067 Uiso 1 1 calc R
C12 C 0.1675(3) -0.1089(4) 0.2663(2) 0.0462(13) Uani 1 1 d .
H12A H 0.1504 -0.0687 0.2959 0.055 Uiso 1 1 calc R
C13 C 0.0670(2) 0.0736(3) 0.1814(2) 0.0313(10) Uani 1 1 d .
C14 C 0.0273(3) 0.0561(4) 0.1189(2) 0.0438(12) Uani 1 1 d .
H14A H 0.0544 0.0525 0.0876 0.053 Uiso 1 1 calc R
C15 C -0.0517(3) 0.0436(4) 0.1016(3) 0.0543(15) Uani 1 1 d .
H15A H -0.0789 0.0324 0.0584 0.065 Uiso 1 1 calc R
C16 C -0.0913(3) 0.0474(4) 0.1469(3) 0.0550(15) Uani 1 1 d .
H16A H -0.1456 0.0384 0.1348 0.066 Uiso 1 1 calc R
C17 C -0.0524(3) 0.0641(4) 0.2093(3) 0.0469(13) Uani 1 1 d .
H17A H -0.0797 0.0664 0.2405 0.056 Uiso 1 1 calc R
C18 C 0.0262(3) 0.0775(4) 0.2267(2) 0.0398(12) Uani 1 1 d .
H18A H 0.0530 0.0895 0.2699 0.048 Uiso 1 1 calc R
C19 C 0.1588(3) 0.3731(3) 0.1760(2) 0.0306(10) Uani 1 1 d .
C20 C 0.1651(3) 0.4591(4) 0.1402(2) 0.0443(13) Uani 1 1 d .
H20A H 0.2142 0.4785 0.1363 0.053 Uiso 1 1 calc R
C21 C 0.1013(3) 0.5161(4) 0.1106(2) 0.0495(14) Uani 1 1 d .
H21A H 0.1070 0.5748 0.0869 0.059 Uiso 1 1 calc R
C22 C 0.0295(3) 0.4891(4) 0.1149(2) 0.0458(13) Uani 1 1 d .
H22A H -0.0144 0.5290 0.0948 0.055 Uiso 1 1 calc R
C23 C 0.0222(3) 0.4026(4) 0.1489(2) 0.0442(13) Uani 1 1 d .
H23A H -0.0273 0.3824 0.1516 0.053 Uiso 1 1 calc R
C24 C 0.0860(3) 0.3459(3) 0.1788(2) 0.0340(11) Uani 1 1 d .
H24A H 0.0799 0.2867 0.2019 0.041 Uiso 1 1 calc R
C25 C 0.2996(2) 0.4197(3) 0.2618(2) 0.0289(10) Uani 1 1 d .
C26 C 0.3631(3) 0.4598(4) 0.2479(2) 0.0462(13) Uani 1 1 d .
H26A H 0.3833 0.4277 0.2172 0.055 Uiso 1 1 calc R
C27 C 0.3981(3) 0.5475(4) 0.2788(3) 0.0577(15) Uani 1 1 d .
H27A H 0.4428 0.5740 0.2696 0.069 Uiso 1 1 calc R
C28 C 0.3688(3) 0.5957(4) 0.3220(3) 0.0508(14) Uani 1 1 d .
H28A H 0.3927 0.6559 0.3426 0.061 Uiso 1 1 calc R
C29 C 0.3050(3) 0.5573(4) 0.3357(2) 0.0448(13) Uani 1 1 d .
H29A H 0.2845 0.5910 0.3657 0.054 Uiso 1 1 calc R
C30 C 0.2697(3) 0.4687(3) 0.3059(2) 0.0389(12) Uani 1 1 d .
H30A H 0.2256 0.4420 0.3158 0.047 Uiso 1 1 calc R
C31 C 0.3998(3) 0.0121(3) 0.3392(2) 0.0341(11) Uani 1 1 d .
C32 C 0.4760(3) -0.0116(4) 0.3488(3) 0.0583(16) Uani 1 1 d .
H32A H 0.5064 0.0293 0.3295 0.070 Uiso 1 1 calc R
C33 C 0.5101(3) -0.0940(5) 0.3863(3) 0.0643(17) Uani 1 1 d .
H33A H 0.5630 -0.1092 0.3919 0.077 Uiso 1 1 calc R
C34 C 0.4668(3) -0.1530(4) 0.4150(3) 0.0582(16) Uani 1 1 d .
H34A H 0.4900 -0.2073 0.4424 0.070 Uiso 1 1 calc R
C35 C 0.3907(4) -0.1331(4) 0.4038(3) 0.0619(16) Uani 1 1 d .
H35A H 0.3599 -0.1749 0.4223 0.074 Uiso 1 1 calc R
C36 C 0.3574(3) -0.0517(4) 0.3654(2) 0.0510(14) Uani 1 1 d .
H36A H 0.3036 -0.0401 0.3571 0.061 Uiso 1 1 calc R
C37 C 0.4328(2) 0.2147(3) 0.3096(2) 0.0316(11) Uani 1 1 d .
C38 C 0.4798(3) 0.2404(4) 0.2717(2) 0.0370(11) Uani 1 1 d .
H38A H 0.4720 0.2080 0.2317 0.044 Uiso 1 1 calc R
C39 C 0.5380(3) 0.3122(4) 0.2908(2) 0.0435(12) Uani 1 1 d .
H39A H 0.5694 0.3285 0.2639 0.052 Uiso 1 1 calc R
C40 C 0.5502(3) 0.3598(4) 0.3489(3) 0.0475(13) Uani 1 1 d .
H40A H 0.5902 0.4087 0.3622 0.057 Uiso 1 1 calc R
C41 C 0.5045(3) 0.3366(4) 0.3872(2) 0.0441(13) Uani 1 1 d .
H41A H 0.5127 0.3696 0.4271 0.053 Uiso 1 1 calc R
C42 C 0.4463(3) 0.2648(4) 0.3680(2) 0.0404(12) Uani 1 1 d .
H42A H 0.4149 0.2494 0.3950 0.048 Uiso 1 1 calc R
C43 C 0.1367(3) 0.2191(3) 0.4162(2) 0.0335(11) Uani 1 1 d .
C44 C 0.1327(3) 0.1971(4) 0.4775(2) 0.0440(13) Uani 1 1 d .
H44A H 0.1757 0.1669 0.5072 0.053 Uiso 1 1 calc R
C45 C 0.0672(3) 0.2184(4) 0.4954(3) 0.0497(14) Uani 1 1 d .
H45A H 0.0658 0.2037 0.5375 0.060 Uiso 1 1 calc R
C46 C 0.0040(3) 0.2607(4) 0.4532(3) 0.0511(14) Uani 1 1 d .
H46A H -0.0413 0.2742 0.4658 0.061 Uiso 1 1 calc R
C47 C 0.0065(3) 0.2837(4) 0.3916(3) 0.0485(13) Uani 1 1 d .
H47A H -0.0365 0.3147 0.3623 0.058 Uiso 1 1 calc R
C48 C 0.0719(3) 0.2610(4) 0.3742(2) 0.0413(12) Uani 1 1 d .
H48A H 0.0727 0.2744 0.3319 0.050 Uiso 1 1 calc R
C49 C 0.3520(2) 0.0784(3) 0.20853(18) 0.0253(9) Uani 1 1 d .
H49A H 0.4050 0.0827 0.2040 0.030 Uiso 1 1 calc R
H49B H 0.3368 0.0056 0.2043 0.030 Uiso 1 1 calc R
C50 C 0.2007(2) 0.1066(3) 0.13471(19) 0.0292(10) Uani 1 1 d .
H50A H 0.1915 0.0457 0.1069 0.035 Uiso 1 1 calc R
H50B H 0.1670 0.1619 0.1116 0.035 Uiso 1 1 calc R
C51 C 0.2958(3) 0.2669(3) 0.1625(2) 0.0307(10) Uani 1 1 d .
H51A H 0.2720 0.3033 0.1223 0.037 Uiso 1 1 calc R
H51B H 0.3505 0.2882 0.1774 0.037 Uiso 1 1 calc R
C52 C 0.3029(3) 0.1447(4) 0.4642(2) 0.0445(13) Uani 1 1 d .
H52A H 0.3114 0.1990 0.4960 0.067 Uiso 1 1 calc R
H52B H 0.3506 0.1323 0.4524 0.067 Uiso 1 1 calc R
H52C H 0.2875 0.0821 0.4818 0.067 Uiso 1 1 calc R
C53 C 0.3549(4) -0.3840(7) 0.0821(4) 0.118(3) Uani 1 1 d .
H53A H 0.3449 -0.4540 0.0934 0.177 Uiso 1 1 calc R
H53B H 0.3690 -0.3419 0.1205 0.177 Uiso 1 1 calc R
H53C H 0.3973 -0.3840 0.0624 0.177 Uiso 1 1 calc R
C54 C 0.2868(4) -0.3434(6) 0.0383(3) 0.0731(19) Uani 1 1 d .
C55 C 0.2829(4) -0.2364(6) 0.0194(3) 0.085(2) Uani 1 1 d .
H55A H 0.3262 -0.1928 0.0344 0.102 Uiso 1 1 calc R
C56 C 0.1545(5) -0.2644(6) -0.0427(3) 0.091(2) Uani 1 1 d .
H56A H 0.1087 -0.2380 -0.0710 0.109 Uiso 1 1 calc R
C57 C 0.1573(5) -0.3637(7) -0.0257(3) 0.098(2) Uani 1 1 d .
H57A H 0.1144 -0.4073 -0.0421 0.117 Uiso 1 1 calc R
C58 C 0.2218(4) -0.3991(6) 0.0148(3) 0.080(2) Uani 1 1 d .
H58A H 0.2222 -0.4681 0.0280 0.096 Uiso 1 1 calc R
C59 C 0.2170(4) -0.2006(5) -0.0197(3) 0.084(2) Uani 1 1 d .
H59A H 0.2133 -0.1308 -0.0317 0.101 Uiso 1 1 calc R
H1 H 0.215(2) 0.090(3) 0.3435(16) 0.028(11) Uiso 1 1 d .
H3 H 0.150(2) 0.220(3) 0.2870(19) 0.042(13) Uiso 1 1 d .
H2 H 0.267(2) 0.265(3) 0.3548(18) 0.036(12) Uiso 1 1 d .

loop_
_atom_site_aniso_label
_atom_site_aniso_U_11
_atom_site_aniso_U_22
_atom_site_aniso_U_33
_atom_site_aniso_U_23
_atom_site_aniso_U_13
_atom_site_aniso_U_12
Ru1 0.0281(2) 0.0258(2) 0.0295(2) 0.00165(16) 0.01042(15) 0.00060(16)
P1 0.0293(7) 0.0273(7) 0.0309(6) 0.0022(5) 0.0089(5) 0.0028(5)
P2 0.0284(6) 0.0269(7) 0.0314(7) 0.0016(5) 0.0092(5) -0.0005(5)
P3 0.0266(6) 0.0277(7) 0.0294(6) 0.0019(5) 0.0096(5) 0.0014(5)
Si1 0.0335(7) 0.0324(7) 0.0285(7) 0.0025(6) 0.0103(5) -0.0001(6)
B1 0.023(3) 0.032(3) 0.038(3) -0.009(2) 0.006(2) -0.001(2)
C1 0.033(3) 0.027(3) 0.029(2) 0.000(2) 0.010(2) 0.001(2)
C2 0.038(3) 0.043(3) 0.035(3) 0.005(2) 0.014(2) -0.002(2)
C3 0.048(3) 0.063(4) 0.037(3) -0.007(3) 0.013(3) -0.012(3)
C4 0.050(3) 0.046(3) 0.041(3) -0.006(2) 0.025(3) -0.007(3)
C5 0.035(3) 0.039(3) 0.044(3) -0.002(2) 0.020(2) -0.003(2)
C6 0.033(3) 0.038(3) 0.028(2) 0.000(2) 0.006(2) -0.004(2)
C7 0.029(3) 0.026(3) 0.038(3) 0.001(2) 0.003(2) -0.001(2)
C8 0.035(3) 0.036(3) 0.057(3) 0.001(2) 0.017(2) 0.000(2)
C9 0.053(4) 0.029(3) 0.086(4) -0.010(3) 0.026(3) 0.000(3)
C10 0.059(4) 0.027(3) 0.075(4) 0.009(3) 0.007(3) 0.000(3)
C11 0.068(4) 0.037(3) 0.056(4) 0.012(3) 0.007(3) -0.008(3)
C12 0.055(3) 0.042(3) 0.039(3) 0.003(2) 0.010(2) -0.008(3)
C13 0.027(2) 0.024(2) 0.046(3) 0.004(2) 0.015(2) 0.0015(19)
C14 0.039(3) 0.049(3) 0.044(3) -0.007(2) 0.012(2) -0.007(2)
C15 0.038(3) 0.069(4) 0.053(3) -0.007(3) 0.008(3) -0.008(3)
C16 0.031(3) 0.063(4) 0.073(4) 0.010(3) 0.016(3) -0.007(3)
C17 0.036(3) 0.051(3) 0.058(3) 0.011(3) 0.021(3) 0.006(3)
C18 0.038(3) 0.039(3) 0.046(3) 0.003(2) 0.016(2) 0.001(2)
C19 0.035(3) 0.025(2) 0.032(3) 0.004(2) 0.009(2) 0.004(2)
C20 0.037(3) 0.038(3) 0.055(3) 0.009(2) 0.009(2) -0.001(2)
C21 0.051(3) 0.036(3) 0.058(3) 0.017(3) 0.009(3) 0.006(3)
C22 0.036(3) 0.043(3) 0.055(3) 0.009(3) 0.006(2) 0.015(2)
C23 0.038(3) 0.043(3) 0.049(3) -0.001(3) 0.010(2) 0.001(2)
C24 0.035(3) 0.035(3) 0.034(3) 0.001(2) 0.013(2) -0.001(2)
C25 0.031(3) 0.021(2) 0.032(2) 0.0026(19) 0.004(2) 0.0042(19)
C26 0.043(3) 0.036(3) 0.066(4) -0.011(3) 0.026(3) -0.007(2)
C27 0.047(3) 0.041(3) 0.090(4) -0.016(3) 0.026(3) -0.016(3)
C28 0.051(3) 0.027(3) 0.065(4) -0.010(3) 0.000(3) -0.006(3)
C29 0.058(4) 0.035(3) 0.042(3) -0.003(2) 0.015(3) 0.001(3)
C30 0.058(3) 0.029(3) 0.035(3) 0.001(2) 0.021(2) 0.002(2)
C31 0.035(3) 0.036(3) 0.030(3) -0.003(2) 0.008(2) 0.008(2)
C32 0.050(4) 0.058(4) 0.069(4) 0.027(3) 0.021(3) 0.012(3)
C33 0.044(3) 0.071(4) 0.076(4) 0.021(3) 0.013(3) 0.019(3)
C34 0.063(4) 0.049(4) 0.058(4) 0.019(3) 0.010(3) 0.017(3)
C35 0.071(4) 0.036(3) 0.083(4) 0.023(3) 0.029(3) 0.012(3)
C36 0.045(3) 0.042(3) 0.067(4) 0.016(3) 0.016(3) 0.006(3)
C37 0.029(3) 0.033(3) 0.033(3) 0.000(2) 0.010(2) 0.004(2)
C38 0.034(3) 0.039(3) 0.038(3) -0.004(2) 0.010(2) 0.002(2)
C39 0.034(3) 0.050(3) 0.048(3) 0.003(3) 0.015(2) -0.008(2)
C40 0.033(3) 0.045(3) 0.066(4) -0.009(3) 0.016(3) -0.012(2)
C41 0.038(3) 0.050(3) 0.045(3) -0.012(2) 0.012(2) -0.010(2)
C42 0.033(3) 0.046(3) 0.043(3) -0.006(2) 0.013(2) -0.008(2)
C43 0.033(3) 0.037(3) 0.032(3) -0.009(2) 0.011(2) -0.010(2)
C44 0.046(3) 0.049(3) 0.039(3) -0.003(2) 0.015(2) -0.009(3)
C45 0.052(4) 0.062(4) 0.044(3) -0.008(3) 0.029(3) -0.016(3)
C46 0.045(3) 0.054(4) 0.066(4) -0.013(3) 0.034(3) -0.010(3)
C47 0.041(3) 0.051(3) 0.054(3) -0.003(3) 0.014(3) 0.003(3)
C48 0.039(3) 0.045(3) 0.045(3) -0.004(2) 0.020(2) 0.003(2)
C49 0.023(2) 0.022(2) 0.034(2) 0.0003(19) 0.0132(19) -0.0004(18)
C50 0.037(3) 0.025(2) 0.028(2) -0.0012(19) 0.012(2) -0.004(2)
C51 0.031(3) 0.029(3) 0.033(3) 0.008(2) 0.011(2) 0.002(2)
C52 0.047(3) 0.044(3) 0.039(3) 0.007(2) 0.007(2) 0.000(2)
C53 0.096(6) 0.116(7) 0.119(7) -0.002(6) -0.007(5) 0.011(5)
C54 0.057(4) 0.091(6) 0.065(4) 0.001(4) 0.007(3) 0.008(4)
C55 0.076(5) 0.093(6) 0.082(5) 0.007(4) 0.014(4) -0.001(4)
C56 0.089(6) 0.084(6) 0.094(6) 0.019(5) 0.018(4) -0.004(5)
C57 0.085(6) 0.099(6) 0.091(6) 0.020(5) -0.005(4) -0.011(5)
C58 0.079(5) 0.074(5) 0.079(5) -0.007(4) 0.008(4) -0.003(4)
C59 0.077(5) 0.071(5) 0.097(6) 0.020(4) 0.012(4) 0.004(4)

loop_
_atom_type_symbol
_atom_type_description
_atom_type_scat_dispersion_real
_atom_type_scat_dispersion_imag
_atom_type_scat_source
C C 0.0033 0.0016 'International Tables Vol C Tables 4.2.6.8 and 6.1.1.4'
H H 0.0000 0.0000 'International Tables Vol C Tables 4.2.6.8 and 6.1.1.4'
B B 0.0013 0.0007 'International Tables Vol C Tables 4.2.6.8 and 6.1.1.4'
Si Si 0.0817 0.0704 'International Tables Vol C Tables 4.2.6.8 and 6.1.1.4'
P P 0.1023 0.0942 'International Tables Vol C Tables 4.2.6.8 and 6.1.1.4'
Cl Cl 0.1484 0.1585 'International Tables Vol C Tables 4.2.6.8 and 6.1.1.4'
Ru Ru -1.2594 0.8363 'International Tables Vol C Tables 4.2.6.8 and 6.1.1.4'

loop_
_geom_angle_atom_site_label_1
_geom_angle_atom_site_label_2
_geom_angle_atom_site_label_3
_geom_angle
Si1 Ru1 P2 131.96(5)
Si1 Ru1 P3 132.92(5)
P2 Ru1 P3 89.60(4)
Si1 Ru1 P1 110.29(4)
P2 Ru1 P1 90.24(4)
P3 Ru1 P1 86.52(4)
Si1 Ru1 H1 45.0(12)
P2 Ru1 H1 90.7(12)
P3 Ru1 H1 175.4(12)
P1 Ru1 H1 98.0(12)
Si1 Ru1 H3 74.8(15)
P2 Ru1 H3 85.8(15)
P3 Ru1 H3 90.2(15)
P1 Ru1 H3 174.9(15)
H1 Ru1 H3 85.3(19)
Si1 Ru1 H2 46.6(13)
P2 Ru1 H2 173.3(13)
P3 Ru1 H2 89.3(13)
P1 Ru1 H2 96.3(13)
H1 Ru1 H2 89.8(18)
H2 Ru1 H2 87.6(19)
C49 P1 C37 105.3(2)
C49 P1 C31 104.24(19)
C37 P1 C31 100.8(2)
C49 P1 Ru1 110.73(14)
C37 P1 Ru1 114.76(14)
C31 P1 Ru1 119.49(15)
C50 P2 C7 105.1(2)
C50 P2 C13 105.9(2)
C7 P2 C13 96.58(19)
C50 P2 Ru1 113.57(14)
C7 P2 Ru1 116.53(14)
C13 P2 Ru1 117.21(15)
C51 P3 C25 106.6(2)
C51 P3 C19 105.5(2)
C25 P3 C19 97.67(19)
C51 P3 Ru1 115.12(14)
C25 P3 Ru1 113.28(14)
C19 P3 Ru1 116.76(15)
C52 Si1 C43 109.7(2)
C52 Si1 Ru1 126.01(17)
C43 Si1 Ru1 124.20(15)
C52 Si1 H1 106.2(13)
C43 Si1 H1 115.0(13)
Ru1 Si1 H1 49.7(13)
C52 Si1 H2 105.1(13)
C43 Si1 H2 121.3(14)
Ru1 Si1 H2 50.3(13)
H1 Si1 H2 98.0(19)
C1 B1 C51 109.4(4)
C1 B1 C50 109.6(3)
C51 B1 C50 106.7(3)
C1 B1 C49 108.0(3)
C51 B1 C49 111.0(3)
C50 B1 C49 112.1(4)
C6 C1 C2 114.3(4)
C6 C1 B1 123.0(4)
C2 C1 B1 122.7(4)
C1 C2 C3 122.4(4)
C1 C2 H2A 118.8
C3 C2 H2A 118.8
C4 C3 C2 121.0(5)
C4 C3 H3A 119.5
C2 C3 H3A 119.5
C3 C4 C5 118.8(4)
C3 C4 H4A 120.6
C5 C4 H4A 120.6
C4 C5 C6 119.1(4)
C4 C5 H5A 120.5
C6 C5 H5A 120.5
C5 C6 C1 124.4(4)
C5 C6 H6A 117.8
C1 C6 H6A 117.8
C8 C7 C12 117.6(4)
C8 C7 P2 123.1(4)
C12 C7 P2 119.2(4)
C9 C8 C7 120.9(5)
C9 C8 H8A 119.5
C7 C8 H8A 119.5
C10 C9 C8 120.3(5)
C10 C9 H9A 119.8
C8 C9 H9A 119.8
C11 C10 C9 119.8(5)
C11 C10 H10A 120.1
C9 C10 H10A 120.1
C10 C11 C12 120.0(5)
C10 C11 H11A 120.0
C12 C11 H11A 120.0
C11 C12 C7 121.4(5)
C11 C12 H12A 119.3
C7 C12 H12A 119.3
C14 C13 C18 118.9(4)
C14 C13 P2 120.2(3)
C18 C13 P2 120.6(4)
C13 C14 C15 120.3(5)
C13 C14 H14A 119.8
C15 C14 H14A 119.8
C16 C15 C14 120.2(5)
C16 C15 H15A 119.9
C14 C15 H15A 119.9
C17 C16 C15 120.1(5)
C17 C16 H16A 119.9
C15 C16 H16A 119.9
C16 C17 C18 119.9(5)
C16 C17 H17A 120.0
C18 C17 H17A 120.0
C17 C18 C13 120.5(5)
C17 C18 H18A 119.7
C13 C18 H18A 119.7
C24 C19 C20 117.6(4)
C24 C19 P3 123.1(3)
C20 C19 P3 119.2(3)
C21 C20 C19 121.0(5)
C21 C20 H20A 119.5
C19 C20 H20A 119.5
C22 C21 C20 120.7(5)
C22 C21 H21A 119.7
C20 C21 H21A 119.7
C21 C22 C23 118.9(5)
C21 C22 H22A 120.5
C23 C22 H22A 120.5
C24 C23 C22 120.4(5)
C24 C23 H23A 119.8
C22 C23 H23A 119.8
C23 C24 C19 121.4(4)
C23 C24 H24A 119.3
C19 C24 H24A 119.3
C26 C25 C30 119.3(4)
C26 C25 P3 123.4(3)
C30 C25 P3 117.2(3)
C25 C26 C27 120.1(5)
C25 C26 H26A 119.9
C27 C26 H26A 119.9
C28 C27 C26 120.6(5)
C28 C27 H27A 119.7
C26 C27 H27A 119.7
C27 C28 C29 119.8(5)
C27 C28 H28A 120.1
C29 C28 H28A 120.1
C28 C29 C30 120.4(5)
C28 C29 H29A 119.8
C30 C29 H29A 119.8
C25 C30 C29 119.7(5)
C25 C30 H30A 120.2
C29 C30 H30A 120.2
C36 C31 C32 117.0(5)
C36 C31 P1 121.5(4)
C32 C31 P1 121.3(4)
C31 C32 C33 121.9(5)
C31 C32 H32A 119.1
C33 C32 H32A 119.1
C34 C33 C32 119.5(5)
C34 C33 H33A 120.2
C32 C33 H33A 120.2
C35 C34 C33 119.3(5)
C35 C34 H34A 120.4
C33 C34 H34A 120.4
C34 C35 C36 120.3(5)
C34 C35 H35A 119.9
C36 C35 H35A 119.9
C31 C36 C35 121.8(5)
C31 C36 H36A 119.1
C35 C36 H36A 119.1
C38 C37 C42 117.1(4)
C38 C37 P1 124.3(3)
C42 C37 P1 118.6(3)
C37 C38 C39 121.7(4)
C37 C38 H38A 119.1
C39 C38 H38A 119.1
C40 C39 C38 119.8(5)
C40 C39 H39A 120.1
C38 C39 H39A 120.1
C41 C40 C39 120.0(5)
C41 C40 H40A 120.0
C39 C40 H40A 120.0
C40 C41 C42 120.1(5)
C40 C41 H41A 120.0
C42 C41 H41A 120.0
C41 C42 C37 121.4(4)
C41 C42 H42A 119.3
C37 C42 H42A 119.3
C48 C43 C44 117.4(4)
C48 C43 Si1 123.0(3)
C44 C43 Si1 119.4(4)
C45 C44 C43 120.9(5)
C45 C44 H44A 119.5
C43 C44 H44A 119.5
C46 C45 C44 120.7(5)
C46 C45 H45A 119.7
C44 C45 H45A 119.7
C45 C46 C47 119.6(5)
C45 C46 H46A 120.2
C47 C46 H46A 120.2
C48 C47 C46 119.1(5)
C48 C47 H47A 120.5
C46 C47 H47A 120.5
C47 C48 C43 122.3(5)
C47 C48 H48A 118.9
C43 C48 H48A 118.9
B1 C49 P1 116.9(3)
B1 C49 H49A 108.1
P1 C49 H49A 108.1
B1 C49 H49B 108.1
P1 C49 H49B 108.1
H49A C49 H49B 107.3
B1 C50 P2 114.4(3)
B1 C50 H50A 108.7
P2 C50 H50A 108.7
B1 C50 H50B 108.7
P2 C50 H50B 108.7
H50A C50 H50B 107.6
B1 C51 P3 115.1(3)
B1 C51 H51A 108.5
P3 C51 H51A 108.5
B1 C51 H51B 108.5
P3 C51 H51B 108.5
H51A C51 H51B 107.5
Si1 C52 H52A 109.5
Si1 C52 H52B 109.5
H52A C52 H52B 109.5
Si1 C52 H52C 109.5
H52A C52 H52C 109.5
H52B C52 H52C 109.5
C54 C53 H53A 109.5
C54 C53 H53B 109.5
H53A C53 H53B 109.5
C54 C53 H53C 109.5
H53A C53 H53C 109.5
H53B C53 H53C 109.5
C58 C54 C53 122.9(8)
C58 C54 C55 116.2(6)
C53 C54 C55 120.8(7)
C59 C55 C54 118.8(7)
C59 C55 H55A 120.6
C54 C55 H55A 120.6
C57 C56 C59 121.2(7)
C57 C56 H56A 119.4
C59 C56 H56A 119.4
C58 C57 C56 118.5(8)
C58 C57 H57A 120.7
C56 C57 H57A 120.7
C57 C58 C54 124.5(8)
C57 C58 H58A 117.7
C54 C58 H58A 117.7
C55 C59 C56 120.6(7)
C55 C59 H59A 119.7
C56 C59 H59A 119.7

loop_
_geom_bond_atom_site_label_1
_geom_bond_atom_site_label_2
_geom_bond_distance
Ru1 Si1 2.2633(12)
Ru1 P2 2.3192(12)
Ru1 P3 2.3299(12)
Ru1 P1 2.3690(12)
Ru1 H1 1.73(4)
Ru1 H3 1.56(4)
Ru1 H2 1.76(4)
P1 C49 1.813(4)
P1 C37 1.840(5)
P1 C31 1.844(5)
P2 C50 1.802(4)
P2 C7 1.839(5)
P2 C13 1.842(4)
P3 C51 1.831(4)
P3 C25 1.842(4)
P3 C19 1.845(4)
Si1 C52 1.855(5)
Si1 C43 1.876(5)
Si1 H1 1.61(4)
Si1 H2 1.66(4)
B1 C1 1.630(6)
B1 C51 1.660(7)
B1 C50 1.674(6)
B1 C49 1.684(6)
C1 C6 1.387(6)
C1 C2 1.389(6)
C2 C3 1.389(6)
C2 H2A 0.9500
C3 C4 1.365(7)
C3 H3A 0.9500
C4 C5 1.374(6)
C4 H4A 0.9500
C5 C6 1.385(6)
C5 H5A 0.9500
C6 H6A 0.9500
C7 C8 1.389(6)
C7 C12 1.394(6)
C8 C9 1.384(7)
C8 H8A 0.9500
C9 C10 1.376(7)
C9 H9A 0.9500
C10 C11 1.373(7)
C10 H10A 0.9500
C11 C12 1.380(7)
C11 H11A 0.9500
C12 H12A 0.9500
C13 C14 1.376(6)
C13 C18 1.394(6)
C14 C15 1.380(6)
C14 H14A 0.9500
C15 C16 1.377(7)
C15 H15A 0.9500
C16 C17 1.370(7)
C16 H16A 0.9500
C17 C18 1.374(6)
C17 H17A 0.9500
C18 H18A 0.9500
C19 C24 1.380(6)
C19 C20 1.397(6)
C20 C21 1.375(6)
C20 H20A 0.9500
C21 C22 1.373(7)
C21 H21A 0.9500
C22 C23 1.384(7)
C22 H22A 0.9500
C23 C24 1.376(6)
C23 H23A 0.9500
C24 H24A 0.9500
C25 C26 1.371(6)
C25 C30 1.391(6)
C26 C27 1.394(7)
C26 H26A 0.9500
C27 C28 1.365(7)
C27 H27A 0.9500
C28 C29 1.367(7)
C28 H28A 0.9500
C29 C30 1.396(6)
C29 H29A 0.9500
C30 H30A 0.9500
C31 C36 1.365(6)
C31 C32 1.368(6)
C32 C33 1.392(7)
C32 H32A 0.9500
C33 C34 1.373(7)
C33 H33A 0.9500
C34 C35 1.353(7)
C34 H34A 0.9500
C35 C36 1.388(7)
C35 H35A 0.9500
C36 H36A 0.9500
C37 C38 1.386(6)
C37 C42 1.399(6)
C38 C39 1.385(6)
C38 H38A 0.9500
C39 C40 1.381(7)
C39 H39A 0.9500
C40 C41 1.368(7)
C40 H40A 0.9500
C41 C42 1.386(6)
C41 H41A 0.9500
C42 H42A 0.9500
C43 C48 1.384(6)
C43 C44 1.397(6)
C44 C45 1.376(7)
C44 H44A 0.9500
C45 C46 1.370(7)
C45 H45A 0.9500
C46 C47 1.398(7)
C46 H46A 0.9500
C47 C48 1.373(6)
C47 H47A 0.9500
C48 H48A 0.9500
C49 H49A 0.9900
C49 H49B 0.9900
C50 H50A 0.9900
C50 H50B 0.9900
C51 H51A 0.9900
C51 H51B 0.9900
C52 H52A 0.9800
C52 H52B 0.9800
C52 H52C 0.9800
C53 C54 1.435(9)
C53 H53A 0.9800
C53 H53B 0.9800
C53 H53C 0.9800
C54 C58 1.357(9)
C54 C55 1.460(10)
C55 C59 1.341(9)
C55 H55A 0.9500
C56 C57 1.352(10)
C56 C59 1.382(9)
C56 H56A 0.9500
C57 C58 1.334(9)
C57 H57A 0.9500
C58 H58A 0.9500
C59 H59A 0.9500

loop_
_geom_torsion_atom_site_label_1
_geom_torsion_atom_site_label_2
_geom_torsion_atom_site_label_3
_geom_torsion_atom_site_label_4
_geom_torsion
Si1 Ru1 P1 C49 161.95(15)
P2 Ru1 P1 C49 26.35(15)
P3 Ru1 P1 C49 -63.23(15)
Si1 Ru1 P1 C37 -79.01(16)
P2 Ru1 P1 C37 145.39(16)
P3 Ru1 P1 C37 55.81(16)
Si1 Ru1 P1 C31 40.87(17)
P2 Ru1 P1 C31 -94.73(17)
P3 Ru1 P1 C31 175.69(17)
Si1 Ru1 P2 C50 -179.17(16)
P3 Ru1 P2 C50 25.39(16)
P1 Ru1 P2 C50 -61.13(16)
Si1 Ru1 P2 C7 -56.81(18)
P3 Ru1 P2 C7 147.74(17)
P1 Ru1 P2 C7 61.23(17)
Si1 Ru1 P2 C13 56.81(17)
P3 Ru1 P2 C13 -98.63(16)
P1 Ru1 P2 C13 174.85(16)
Si1 Ru1 P3 C51 151.02(16)
P2 Ru1 P3 C51 -53.94(17)
P1 Ru1 P3 C51 36.32(17)
Si1 Ru1 P3 C25 27.92(17)
P2 Ru1 P3 C25 -177.04(15)
P1 Ru1 P3 C25 -86.78(15)
Si1 Ru1 P3 C19 -84.40(17)
P2 Ru1 P3 C19 70.64(16)
P1 Ru1 P3 C19 160.90(16)
P2 Ru1 Si1 C52 109.5(2)
P3 Ru1 Si1 C52 -105.1(2)
P1 Ru1 Si1 C52 -0.3(2)
P2 Ru1 Si1 C43 -66.49(19)
P3 Ru1 Si1 C43 78.93(19)
P1 Ru1 Si1 C43 -176.27(18)
C51 B1 C1 C6 77.7(5)
C50 B1 C1 C6 -165.6(4)
C49 B1 C1 C6 -43.3(6)
C51 B1 C1 C2 -103.1(5)
C50 B1 C1 C2 13.6(6)
C49 B1 C1 C2 136.0(4)
C6 C1 C2 C3 1.5(7)
B1 C1 C2 C3 -177.8(4)
C1 C2 C3 C4 -0.5(8)
C2 C3 C4 C5 -0.5(8)
C3 C4 C5 C6 0.3(7)
C4 C5 C6 C1 0.9(7)
C2 C1 C6 C5 -1.8(7)
B1 C1 C6 C5 177.6(4)
C50 P2 C7 C8 -0.8(4)
C13 P2 C7 C8 107.7(4)
Ru1 P2 C7 C8 -127.4(4)
C50 P2 C7 C12 -176.2(4)
C13 P2 C7 C12 -67.8(4)
Ru1 P2 C7 C12 57.1(4)
C12 C7 C8 C9 0.6(7)
P2 C7 C8 C9 -174.9(4)
C7 C8 C9 C10 0.9(8)
C8 C9 C10 C11 -1.7(8)
C9 C10 C11 C12 0.8(8)
C10 C11 C12 C7 0.8(8)
C8 C7 C12 C11 -1.5(7)
P2 C7 C12 C11 174.2(4)
C50 P2 C13 C14 22.6(4)
C7 P2 C13 C14 -85.1(4)
Ru1 P2 C13 C14 150.5(3)
C50 P2 C13 C18 -164.3(4)
C7 P2 C13 C18 87.9(4)
Ru1 P2 C13 C18 -36.5(4)
C18 C13 C14 C15 0.6(7)
P2 C13 C14 C15 173.8(4)
C13 C14 C15 C16 -0.8(8)
C14 C15 C16 C17 0.3(9)
C15 C16 C17 C18 0.3(8)
C16 C17 C18 C13 -0.4(8)
C14 C13 C18 C17 0.0(7)
P2 C13 C18 C17 -173.2(4)
C51 P3 C19 C24 124.9(4)
C25 P3 C19 C24 -125.4(4)
Ru1 P3 C19 C24 -4.5(4)
C51 P3 C19 C20 -59.6(4)
C25 P3 C19 C20 50.1(4)
Ru1 P3 C19 C20 171.1(3)
C24 C19 C20 C21 2.0(7)
P3 C19 C20 C21 -173.8(4)
C19 C20 C21 C22 -0.8(8)
C20 C21 C22 C23 -0.8(8)
C21 C22 C23 C24 1.1(8)
C22 C23 C24 C19 0.1(7)
C20 C19 C24 C23 -1.7(7)
P3 C19 C24 C23 174.0(4)
C51 P3 C25 C26 -0.9(4)
C19 P3 C25 C26 -109.7(4)
Ru1 P3 C25 C26 126.8(4)
C51 P3 C25 C30 175.6(3)
C19 P3 C25 C30 66.8(4)
Ru1 P3 C25 C30 -56.8(4)
C30 C25 C26 C27 1.3(7)
P3 C25 C26 C27 177.6(4)
C25 C26 C27 C28 -1.4(8)
C26 C27 C28 C29 0.6(9)
C27 C28 C29 C30 0.3(8)
C26 C25 C30 C29 -0.4(7)
P3 C25 C30 C29 -177.0(4)
C28 C29 C30 C25 -0.4(7)
C49 P1 C31 C36 -105.8(4)
C37 P1 C31 C36 145.2(4)
Ru1 P1 C31 C36 18.5(5)
C49 P1 C31 C32 69.5(4)
C37 P1 C31 C32 -39.5(4)
Ru1 P1 C31 C32 -166.2(4)
C36 C31 C32 C33 -3.1(8)
P1 C31 C32 C33 -178.6(4)
C31 C32 C33 C34 -0.6(9)
C32 C33 C34 C35 3.2(9)
C33 C34 C35 C36 -2.1(9)
C32 C31 C36 C35 4.3(8)
P1 C31 C36 C35 179.8(4)
C34 C35 C36 C31 -1.8(9)
C49 P1 C37 C38 -3.4(4)
C31 P1 C37 C38 104.8(4)
Ru1 P1 C37 C38 -125.4(4)
C49 P1 C37 C42 176.7(4)
C31 P1 C37 C42 -75.1(4)
Ru1 P1 C37 C42 54.7(4)
C42 C37 C38 C39 0.4(7)
P1 C37 C38 C39 -179.5(4)
C37 C38 C39 C40 0.0(7)
C38 C39 C40 C41 -0.4(8)
C39 C40 C41 C42 0.3(8)
C40 C41 C42 C37 0.1(8)
C38 C37 C42 C41 -0.5(7)
P1 C37 C42 C41 179.4(4)
C52 Si1 C43 C48 173.4(4)
Ru1 Si1 C43 C48 -10.1(5)
C52 Si1 C43 C44 -10.9(4)
Ru1 Si1 C43 C44 165.6(3)
C48 C43 C44 C45 -1.4(7)
Si1 C43 C44 C45 -177.4(4)
C43 C44 C45 C46 0.9(8)
C44 C45 C46 C47 -1.0(8)
C45 C46 C47 C48 1.7(8)
C46 C47 C48 C43 -2.3(8)
C44 C43 C48 C47 2.1(7)
Si1 C43 C48 C47 178.0(4)
C1 B1 C49 P1 160.4(3)
C51 B1 C49 P1 40.5(5)
C50 B1 C49 P1 -78.8(4)
C37 P1 C49 B1 -91.1(3)
C31 P1 C49 B1 163.2(3)
Ru1 P1 C49 B1 33.5(3)
C1 B1 C50 P2 156.6(3)
C51 B1 C50 P2 -85.0(4)
C49 B1 C50 P2 36.7(5)
C7 P2 C50 B1 -93.0(3)
C13 P2 C50 B1 165.5(3)
Ru1 P2 C50 B1 35.5(3)
C1 B1 C51 P3 167.5(3)
C50 B1 C51 P3 49.0(4)
C49 B1 C51 P3 -73.4(4)
C25 P3 C51 B1 149.1(3)
C19 P3 C51 B1 -107.7(3)
Ru1 P3 C51 B1 22.5(4)
C58 C54 C55 C59 -0.6(11)
C53 C54 C55 C59 -177.4(7)
C59 C56 C57 C58 0.9(13)
C56 C57 C58 C54 -3.0(13)
C53 C54 C58 C57 179.6(8)
C55 C54 C58 C57 2.8(11)
C54 C55 C59 C56 -1.3(12)
C57 C56 C59 C55 1.2(12)
